data_1561133
loop_
_publ_author_name
'P N, Ravi Shankar'
'Orlandi, Fabio'
'Manuel, Pascal'
'Zhang, Weiguo'
'Halaysyamani, P. Shiv'
'Sundaresan, A.'

_publ_section_title
;
 Structural, Magnetic, and Electrical Properties of Doubly Ordered
 Perovskites NaLnNiWO6 (Ln = La, Pr, Nd, Sm, Eu, Gd, and Tb)
;
_journal_issue 12
_journal_name_full 'The Journal of Physical Chemistry C'
_journal_page_first 6749
_journal_page_last 6757
_journal_paper_doi 10.1021/acs.jpcc.0c10340
_journal_volume 125
_journal_year 2021
_chemical_formula_sum 'La Na Ni O6 W'
_chemical_formula_weight 500.42507
_space_group_IT_number 4
_space_group_name_Hall 'P 2yb'
_space_group_name_H-M_alt 'P 1 21 1'
_symmetry_cell_setting monoclinic
_symmetry_space_group_name_Hall 'P 2yb'
_symmetry_space_group_name_H-M 'P 1 21 1'
_cell_angle_alpha 90.0000
_cell_angle_beta 90.137(4)
_cell_angle_gamma 90.0000
_cell_formula_units_Z 2
_cell_length_a 5.5156(8)
_cell_length_b 5.5153(8)
_cell_length_c 7.83952(18)
_cell_measurement_temperature 300
_cell_volume 238.48(5)
_computing_structure_refinement FULLPROF
_diffrn_ambient_temperature 300
_diffrn_measurement_device_type Panalytical
_diffrn_radiation_monochromator 1.540596
_diffrn_radiation_type "'Cu K\a'"
_diffrn_radiation_wavelength 1.540596
_pd_instr_location ' ?'
_pd_meas_2theta_range_inc 0.026261
_pd_meas_2theta_range_max 119.99238
_pd_meas_2theta_range_min 10.01313
_pd_meas_number_of_points 4189
_pd_proc_2theta_range_inc 0.026261
_pd_proc_2theta_range_max 119.8878
_pd_proc_2theta_range_min 9.9086
_pd_proc_ls_pref_orient_corr ' ?'
_pd_proc_ls_prof_R_factor 7.3071
_pd_proc_ls_prof_wR_expected 3.4282
_pd_proc_ls_prof_wR_factor 10.1970
_pd_proc_wavelength 1.540596
_pd_spec_mounting ' ?'
_refine_ls_goodness_of_fit_all 8.8474
_refine_ls_number_parameters 34
_refine_ls_number_reflns 417
_refine_ls_number_restraints 0
_refine_ls_R_I_factor 5.4125
_cod_data_source_file nalaniwo6.cif
_cod_data_source_block NaLaNiWO6
_cod_depositor_comments
;
The following automatic conversions were performed:

data item '_symmetry_cell_setting' value 'Monoclinic' was changed to
'monoclinic' in accordance with the
/home/data/users/saulius/crontab/automatic-downloads/rss-feeds/ACS/lib/dictionaries/cif_core.dic
dictionary named 'cif_core.dic' version 2.4.2 last updated on
2011-04-26.

Automatic conversion script
Id: cif_fix_values 7556 2019-12-06 15:28:31Z antanas 

 Adding full bibliography for 1561127--1561133.cif.
;
_cod_original_sg_symbol_H-M 'P 21'
_cod_original_formula_sum 'Na La Ni W O6'
_cod_database_code 1561133
_pd_proc_ls_prof_cr_factor 15.9269
_pd_proc_ls_prof_cwr_factor 17.0604
_pd_proc_ls_prof_cwr_expected 5.7356
_pd_proc_ls_prof_chi2 8.8474
_pd_proc_ls_prof_echi2 8.8998

loop_
_symmetry_equiv_pos_as_xyz
x,y,z
-x,y+1/2,-z

loop_
_atom_site_label
_atom_site_fract_x
_atom_site_fract_y
_atom_site_fract_z
_atom_site_U_iso_or_equiv
_atom_site_occupancy
_atom_site_adp_type
_atom_site_type_symbol
Na1 0.252(7) 0.252(5) -0.001(10) 0.01269 0.823(3) Uiso Na
La2 0.252(7) 0.252(5) -0.001(10) 0.01269 0.177(3) Uiso La
La1 0.250(2) 0.2681(11) 0.50012 0.00001 0.823(3) Uiso La
Na2 0.250(2) 0.2681(11) 0.50012 0.00001 0.177(3) Uiso Na
Ni1 0.748(5) 0.25000 0.2449(9) 0.00764 1.000(3) Uiso Ni
W1 0.7499(14) 0.25000 0.7653(3) 0.00370 1.000(3) Uiso W
O1 0.491(18) 0.50(2) 0.714(8) 0.01267 1.000(3) Uiso O
O2 0.491(19) 0.485(17) 0.251(9) 0.01267 1.000(3) Uiso O
O3 -0.015(18) -0.019(16) 0.266(9) 0.01267 1.000(3) Uiso O
O4 -0.055(12) -0.079(9) 0.81203 0.01267 1.000(3) Uiso O
O5 0.775(12) 0.24502 0.50047 0.01267 1.000(3) Uiso O
O6 0.720(16) 0.203(12) 0.004(3) 0.01267 1.000(3) Uiso O

loop_
_atom_type_symbol
_atom_type_scat_Cromer_Mann_a1
_atom_type_scat_Cromer_Mann_b1
_atom_type_scat_Cromer_Mann_a2
_atom_type_scat_Cromer_Mann_b2
_atom_type_scat_Cromer_Mann_a3
_atom_type_scat_Cromer_Mann_b3
_atom_type_scat_Cromer_Mann_a4
_atom_type_scat_Cromer_Mann_b4
_atom_type_scat_Cromer_Mann_c
_atom_type_scat_dispersion_real
_atom_type_scat_dispersion_imag
_atom_type_scat_source
na 4.76260 3.28500 3.17360 8.84220 1.26740 0.31360 1.11280 129.42400 0.67600 0.12900 0.12400 International_Tables_for_Crystallography_Vol.C(1991)_Tables_6.1.1.4_and_6.1.1.5
la 20.57800 2.94817 19.59900 0.24448 11.37270 18.77260 3.28719 133.12399 2.14678 -1.71600 9.03600 International_Tables_for_Crystallography_Vol.C(1991)_Tables_6.1.1.4_and_6.1.1.5
ni 12.83760 3.87850 7.29200 0.25650 4.44380 12.17630 2.38000 66.34210 1.03410 -2.95600 0.50900 International_Tables_for_Crystallography_Vol.C(1991)_Tables_6.1.1.4_and_6.1.1.5
w 29.08180 1.72029 15.43000 9.22590 14.43270 0.32170 5.11982 57.05600 9.88750 -6.04800 5.57700 International_Tables_for_Crystallography_Vol.C(1991)_Tables_6.1.1.4_and_6.1.1.5
o 3.04850 13.27710 2.28680 5.70110 1.54630 0.32390 0.86700 32.90890 0.25080 0.04700 0.03200 International_Tables_for_Crystallography_Vol.C(1991)_Tables_6.1.1.4_and_6.1.1.5

loop_
_geom_angle_atom_site_label_1
_geom_angle_atom_site_label_2
_geom_angle_atom_site_label_3
_geom_angle
_geom_angle_site_symmetry_1
_geom_angle_site_symmetry_3
_geom_angle_publ_flag
O1 Na1 O1 125(5) 1_554 2_646 ?
O1 Na1 O2 97(4) 1_554 1_555 ?
O1 Na1 O2 59(4) 1_554 2_645 ?
O1 Na1 O3 175(5) 1_554 1_555 ?
O1 Na1 O3 55(4) 1_554 2_555 ?
O1 Na1 O4 100(4) 1_554 1_554 ?
O1 Na1 O4 125(5) 1_554 2_556 ?
O1 Na1 O6 120(5) 1_554 1_455 ?
O1 Na1 O6 67(4) 1_554 1_555 ?
O1 Na1 O6 60(3) 1_554 2_655 ?
O1 Na1 O2 56(4) 2_646 1_555 ?
O1 Na1 O2 92(4) 2_646 2_645 ?
O1 Na1 O3 58(4) 2_646 1_555 ?
O1 Na1 O3 180(6) 2_646 2_555 ?
O1 Na1 O4 111(4) 2_646 1_554 ?
O1 Na1 O4 85(5) 2_646 2_556 ?
O1 Na1 O6 115(5) 2_646 1_455 ?
O1 Na1 O6 58(3) 2_646 1_555 ?
O1 Na1 O6 116(5) 2_646 2_655 ?
O2 Na1 O2 121(5) 1_555 2_645 ?
O2 Na1 O3 88(5) 1_555 1_555 ?
O2 Na1 O3 124(5) 1_555 2_555 ?
O2 Na1 O4 163(5) 1_555 1_554 ?
O2 Na1 O4 61(4) 1_555 2_556 ?
O2 Na1 O6 121(5) 1_555 1_455 ?
O2 Na1 O6 64(4) 1_555 1_555 ?
O2 Na1 O6 60(4) 1_555 2_655 ?
O2 Na1 O3 118(5) 2_645 1_555 ?
O2 Na1 O3 87(5) 2_645 2_555 ?
O2 Na1 O4 67(4) 2_645 1_554 ?
O2 Na1 O4 176(5) 2_645 2_556 ?
O2 Na1 O6 117(5) 2_645 1_455 ?
O2 Na1 O6 57(4) 2_645 1_555 ?
O2 Na1 O6 119(5) 2_645 2_655 ?
O3 Na1 O3 122(5) 1_555 2_555 ?
O3 Na1 O4 75(3) 1_555 1_554 ?
O3 Na1 O4 57(4) 1_555 2_556 ?
O3 Na1 O6 57(3) 1_555 1_455 ?
O3 Na1 O6 116(5) 1_555 1_555 ?
O3 Na1 O6 123(5) 1_555 2_655 ?
O3 Na1 O4 68(3) 2_555 1_554 ?
O3 Na1 O4 95(4) 2_555 2_556 ?
O3 Na1 O6 65(4) 2_555 1_455 ?
O3 Na1 O6 122(5) 2_555 1_555 ?
O3 Na1 O6 64(4) 2_555 2_655 ?
O4 Na1 O4 110(3) 1_554 2_556 ?
O4 Na1 O6 51(3) 1_554 1_455 ?
O4 Na1 O6 122(5) 1_554 1_555 ?
O4 Na1 O6 131(4) 1_554 2_655 ?
O4 Na1 O6 60(4) 2_556 1_455 ?
O4 Na1 O6 124(5) 2_556 1_555 ?
O4 Na1 O6 66(3) 2_556 2_655 ?
O6 Na1 O6 169(6) 1_455 1_555 ?
O6 Na1 O6 99(4) 1_455 2_655 ?
O6 Na1 O6 92(4) 1_555 2_655 ?
O1 La2 O1 125(5) 1_554 2_646 ?
O1 La2 O2 97(4) 1_554 1_555 ?
O1 La2 O2 59(4) 1_554 2_645 ?
O1 La2 O3 175(5) 1_554 1_555 ?
O1 La2 O3 55(4) 1_554 2_555 ?
O1 La2 O4 100(4) 1_554 1_554 ?
O1 La2 O4 125(5) 1_554 2_556 ?
O1 La2 O6 120(5) 1_554 1_455 ?
O1 La2 O6 67(4) 1_554 1_555 ?
O1 La2 O6 60(3) 1_554 2_655 ?
O1 La2 O2 56(4) 2_646 1_555 ?
O1 La2 O2 92(4) 2_646 2_645 ?
O1 La2 O3 58(4) 2_646 1_555 ?
O1 La2 O3 180(6) 2_646 2_555 ?
O1 La2 O4 111(4) 2_646 1_554 ?
O1 La2 O4 85(5) 2_646 2_556 ?
O1 La2 O6 115(5) 2_646 1_455 ?
O1 La2 O6 58(3) 2_646 1_555 ?
O1 La2 O6 116(5) 2_646 2_655 ?
O2 La2 O2 121(5) 1_555 2_645 ?
O2 La2 O3 88(5) 1_555 1_555 ?
O2 La2 O3 124(5) 1_555 2_555 ?
O2 La2 O4 163(5) 1_555 1_554 ?
O2 La2 O4 61(4) 1_555 2_556 ?
O2 La2 O6 121(5) 1_555 1_455 ?
O2 La2 O6 64(4) 1_555 1_555 ?
O2 La2 O6 60(4) 1_555 2_655 ?
O2 La2 O3 118(5) 2_645 1_555 ?
O2 La2 O3 87(5) 2_645 2_555 ?
O2 La2 O4 67(4) 2_645 1_554 ?
O2 La2 O4 176(5) 2_645 2_556 ?
O2 La2 O6 117(5) 2_645 1_455 ?
O2 La2 O6 57(4) 2_645 1_555 ?
O2 La2 O6 119(5) 2_645 2_655 ?
O3 La2 O3 122(5) 1_555 2_555 ?
O3 La2 O4 75(3) 1_555 1_554 ?
O3 La2 O4 57(4) 1_555 2_556 ?
O3 La2 O6 57(3) 1_555 1_455 ?
O3 La2 O6 116(5) 1_555 1_555 ?
O3 La2 O6 123(5) 1_555 2_655 ?
O3 La2 O4 68(3) 2_555 1_554 ?
O3 La2 O4 95(4) 2_555 2_556 ?
O3 La2 O6 65(4) 2_555 1_455 ?
O3 La2 O6 122(5) 2_555 1_555 ?
O3 La2 O6 64(4) 2_555 2_655 ?
O4 La2 O4 110(3) 1_554 2_556 ?
O4 La2 O6 51(3) 1_554 1_455 ?
O4 La2 O6 122(5) 1_554 1_555 ?
O4 La2 O6 131(4) 1_554 2_655 ?
O4 La2 O6 60(4) 2_556 1_455 ?
O4 La2 O6 124(5) 2_556 1_555 ?
O4 La2 O6 66(3) 2_556 2_655 ?
O6 La2 O6 169(6) 1_455 1_555 ?
O6 La2 O6 99(4) 1_455 2_655 ?
O6 La2 O6 92(4) 1_555 2_655 ?
O1 La1 O1 115(5) 1_555 2_646 ?
O1 La1 O2 90(4) 1_555 1_555 ?
O1 La1 O2 64(4) 1_555 2_646 ?
O1 La1 O3 177(6) 1_555 1_555 ?
O1 La1 O3 63(4) 1_555 2_556 ?
O1 La1 O4 130(4) 1_555 2_556 ?
O1 La1 O5 124(5) 1_555 1_455 ?
O1 La1 O5 59(3) 1_555 1_555 ?
O1 La1 O5 123(4) 1_555 2_646 ?
O1 La1 O5 61(3) 1_555 2_656 ?
O1 La1 O2 61(4) 2_646 1_555 ?
O1 La1 O2 82(4) 2_646 2_646 ?
O1 La1 O3 64(4) 2_646 1_555 ?
O1 La1 O3 172(6) 2_646 2_556 ?
O1 La1 O4 80(4) 2_646 2_556 ?
O1 La1 O5 121(5) 2_646 1_455 ?
O1 La1 O5 56(3) 2_646 1_555 ?
O1 La1 O5 58(3) 2_646 2_646 ?
O1 La1 O5 126(5) 2_646 2_656 ?
O2 La1 O2 120(5) 1_555 2_646 ?
O2 La1 O3 92(5) 1_555 1_555 ?
O2 La1 O3 126(5) 1_555 2_556 ?
O2 La1 O4 54(3) 1_555 2_556 ?
O2 La1 O5 122(5) 1_555 1_455 ?
O2 La1 O5 61(3) 1_555 1_555 ?
O2 La1 O5 118(4) 1_555 2_646 ?
O2 La1 O5 65(3) 1_555 2_656 ?
O2 La1 O3 113(5) 2_646 1_555 ?
O2 La1 O3 91(5) 2_646 2_556 ?
O2 La1 O4 161(4) 2_646 2_556 ?
O2 La1 O5 118(5) 2_646 1_455 ?
O2 La1 O5 59(3) 2_646 1_555 ?
O2 La1 O5 59(3) 2_646 2_646 ?
O2 La1 O5 125(4) 2_646 2_656 ?
O3 La1 O3 118(5) 1_555 2_556 ?
O3 La1 O4 53(3) 1_555 2_556 ?
O3 La1 O5 57(3) 1_555 1_455 ?
O3 La1 O5 119(4) 1_555 1_555 ?
O3 La1 O5 54(2) 1_555 2_646 ?
O3 La1 O5 122(4) 1_555 2_656 ?
O3 La1 O4 107(3) 2_556 2_556 ?
O3 La1 O5 61(3) 2_556 1_455 ?
O3 La1 O5 122(5) 2_556 1_555 ?
O3 La1 O5 116(4) 2_556 2_646 ?
O3 La1 O5 61(3) 2_556 2_656 ?
O4 La1 O5 68.5(20) 2_556 1_455 ?
O4 La1 O5 113(3) 2_556 1_555 ?
O4 La1 O5 106.3(16) 2_556 2_646 ?
O4 La1 O5 71.2(12) 2_556 2_656 ?
O5 La1 O5 175(4) 1_455 1_555 ?
O5 La1 O5 84(2) 1_455 2_646 ?
O5 La1 O5 90(2) 1_455 2_656 ?
O5 La1 O5 90(2) 1_555 2_646 ?
O5 La1 O5 96(3) 1_555 2_656 ?
O5 La1 O5 174.3(2) 2_646 2_656 ?
O1 Na2 O1 115(5) 1_555 2_646 ?
O1 Na2 O2 90(4) 1_555 1_555 ?
O1 Na2 O2 64(4) 1_555 2_646 ?
O1 Na2 O3 177(6) 1_555 1_555 ?
O1 Na2 O3 63(4) 1_555 2_556 ?
O1 Na2 O4 130(4) 1_555 2_556 ?
O1 Na2 O5 124(5) 1_555 1_455 ?
O1 Na2 O5 59(3) 1_555 1_555 ?
O1 Na2 O5 123(4) 1_555 2_646 ?
O1 Na2 O5 61(3) 1_555 2_656 ?
O1 Na2 O2 61(4) 2_646 1_555 ?
O1 Na2 O2 82(4) 2_646 2_646 ?
O1 Na2 O3 64(4) 2_646 1_555 ?
O1 Na2 O3 172(6) 2_646 2_556 ?
O1 Na2 O4 80(4) 2_646 2_556 ?
O1 Na2 O5 121(5) 2_646 1_455 ?
O1 Na2 O5 56(3) 2_646 1_555 ?
O1 Na2 O5 58(3) 2_646 2_646 ?
O1 Na2 O5 126(5) 2_646 2_656 ?
O2 Na2 O2 120(5) 1_555 2_646 ?
O2 Na2 O3 92(5) 1_555 1_555 ?
O2 Na2 O3 126(5) 1_555 2_556 ?
O2 Na2 O4 54(3) 1_555 2_556 ?
O2 Na2 O5 122(5) 1_555 1_455 ?
O2 Na2 O5 61(3) 1_555 1_555 ?
O2 Na2 O5 118(4) 1_555 2_646 ?
O2 Na2 O5 65(3) 1_555 2_656 ?
O2 Na2 O3 113(5) 2_646 1_555 ?
O2 Na2 O3 91(5) 2_646 2_556 ?
O2 Na2 O4 161(4) 2_646 2_556 ?
O2 Na2 O5 118(5) 2_646 1_455 ?
O2 Na2 O5 59(3) 2_646 1_555 ?
O2 Na2 O5 59(3) 2_646 2_646 ?
O2 Na2 O5 125(4) 2_646 2_656 ?
O3 Na2 O3 118(5) 1_555 2_556 ?
O3 Na2 O4 53(3) 1_555 2_556 ?
O3 Na2 O5 57(3) 1_555 1_455 ?
O3 Na2 O5 119(4) 1_555 1_555 ?
O3 Na2 O5 54(2) 1_555 2_646 ?
O3 Na2 O5 122(4) 1_555 2_656 ?
O3 Na2 O4 107(3) 2_556 2_556 ?
O3 Na2 O5 61(3) 2_556 1_455 ?
O3 Na2 O5 122(5) 2_556 1_555 ?
O3 Na2 O5 116(4) 2_556 2_646 ?
O3 Na2 O5 61(3) 2_556 2_656 ?
O4 Na2 O5 68.5(20) 2_556 1_455 ?
O4 Na2 O5 113(3) 2_556 1_555 ?
O4 Na2 O5 106.3(16) 2_556 2_646 ?
O4 Na2 O5 71.2(12) 2_556 2_656 ?
O5 Na2 O5 175(4) 1_455 1_555 ?
O5 Na2 O5 84(2) 1_455 2_646 ?
O5 Na2 O5 90(2) 1_455 2_656 ?
O5 Na2 O5 90(2) 1_555 2_646 ?
O5 Na2 O5 96(3) 1_555 2_656 ?
O5 Na2 O5 174.3(2) 2_646 2_656 ?
O1 Ni1 O2 88(7) 2_646 1_555 ?
O1 Ni1 O3 84(7) 2_646 1_655 ?
O1 Ni1 O4 163(8) 2_646 2_656 ?
O1 Ni1 O5 83(5) 2_646 1_555 ?
O1 Ni1 O6 91(5) 2_646 1_555 ?
O2 Ni1 O3 171(9) 1_555 1_655 ?
O2 Ni1 O4 108(7) 1_555 2_656 ?
O2 Ni1 O5 92(5) 1_555 1_555 ?
O2 Ni1 O6 93(5) 1_555 1_555 ?
O3 Ni1 O4 79(5) 1_655 2_656 ?
O3 Ni1 O5 82(4) 1_655 1_555 ?
O3 Ni1 O6 92(5) 1_655 1_555 ?
O4 Ni1 O5 100(3) 2_656 1_555 ?
O4 Ni1 O6 85(4) 2_656 1_555 ?
O5 Ni1 O6 171.4(17) 1_555 1_555 ?
O1 W1 O2 91(7) 1_555 2_646 ?
O1 W1 O3 93(7) 1_555 2_656 ?
O1 W1 O4 165(7) 1_555 1_655 ?
O1 W1 O5 82(5) 1_555 1_555 ?
O1 W1 O6 103(6) 1_555 1_556 ?
O2 W1 O3 167(9) 2_646 2_656 ?
O2 W1 O4 74(5) 2_646 1_655 ?
O2 W1 O5 88(5) 2_646 1_555 ?
O2 W1 O6 84(5) 2_646 1_556 ?
O3 W1 O4 101(5) 2_656 1_655 ?
O3 W1 O5 80(4) 2_656 1_555 ?
O3 W1 O6 106(6) 2_656 1_556 ?
O4 W1 O5 97(2) 1_655 1_555 ?
O4 W1 O6 76(3) 1_655 1_556 ?
O5 W1 O6 171.3(17) 1_555 1_556 ?
Na1 O1 Na1 82(3) 1_556 2_656 ?
Na1 O1 La2 82(3) 1_556 2_656 ?
Na1 O1 La1 92(4) 1_556 1_555 ?
Na1 O1 La1 170(4) 1_556 2_656 ?
Na1 O1 Na2 92(4) 1_556 1_555 ?
Na1 O1 Na2 170(4) 1_556 2_656 ?
Na1 O1 Ni1 84(4) 1_556 2_656 ?
Na1 O1 W1 81(4) 1_556 1_555 ?
Na1 O1 O2 59(4) 1_556 2_646 ?
Na1 O1 O2 114(5) 1_556 2_656 ?
Na1 O1 O3 59(4) 1_556 2_556 ?
Na1 O1 O3 113(5) 1_556 2_656 ?
Na1 O1 O5 120(4) 1_556 1_555 ?
Na1 O1 O5 119(4) 1_556 2_656 ?
Na1 O1 O6 52(3) 1_556 2_656 ?
Na1 O1 La2 82(3) 2_656 1_556 ?
Na1 O1 La1 174(4) 2_656 1_555 ?
Na1 O1 La1 88(4) 2_656 2_656 ?
Na1 O1 Na2 174(4) 2_656 1_555 ?
Na1 O1 Na2 88(4) 2_656 2_656 ?
Na1 O1 Ni1 82(4) 2_656 2_656 ?
Na1 O1 W1 80(4) 2_656 1_555 ?
Na1 O1 O2 112(5) 2_656 2_646 ?
Na1 O1 O2 56(4) 2_656 2_656 ?
Na1 O1 O3 116(5) 2_656 2_556 ?
Na1 O1 O3 60(4) 2_656 2_656 ?
Na1 O1 O5 116(4) 2_656 1_555 ?
Na1 O1 O5 121(4) 2_656 2_656 ?
Na1 O1 O6 54(3) 2_656 2_656 ?
La2 O1 La2 82(3) 1_556 2_656 ?
La2 O1 La1 92(4) 1_556 1_555 ?
La2 O1 La1 170(4) 1_556 2_656 ?
La2 O1 Na2 92(4) 1_556 1_555 ?
La2 O1 Na2 170(4) 1_556 2_656 ?
La2 O1 Ni1 84(4) 1_556 2_656 ?
La2 O1 W1 81(4) 1_556 1_555 ?
La2 O1 O2 59(4) 1_556 2_646 ?
La2 O1 O2 114(5) 1_556 2_656 ?
La2 O1 O3 59(4) 1_556 2_556 ?
La2 O1 O3 113(5) 1_556 2_656 ?
La2 O1 O5 120(4) 1_556 1_555 ?
La2 O1 O5 119(4) 1_556 2_656 ?
La2 O1 O6 52(3) 1_556 2_656 ?
La2 O1 La1 174(4) 2_656 1_555 ?
La2 O1 La1 88(4) 2_656 2_656 ?
La2 O1 Na2 174(4) 2_656 1_555 ?
La2 O1 Na2 88(4) 2_656 2_656 ?
La2 O1 Ni1 82(4) 2_656 2_656 ?
La2 O1 W1 80(4) 2_656 1_555 ?
La2 O1 O2 112(5) 2_656 2_646 ?
La2 O1 O2 56(4) 2_656 2_656 ?
La2 O1 O3 116(5) 2_656 2_556 ?
La2 O1 O3 60(4) 2_656 2_656 ?
La2 O1 O5 116(4) 2_656 1_555 ?
La2 O1 O5 121(4) 2_656 2_656 ?
La2 O1 O6 54(3) 2_656 2_656 ?
La1 O1 La1 98(3) 1_555 2_656 ?
La1 O1 Na2 98(3) 1_555 2_656 ?
La1 O1 Ni1 97(4) 1_555 2_656 ?
La1 O1 W1 99(4) 1_555 1_555 ?
La1 O1 O2 65(4) 1_555 2_646 ?
La1 O1 O2 127(5) 1_555 2_656 ?
La1 O1 O3 59(4) 1_555 2_556 ?
La1 O1 O3 123(5) 1_555 2_656 ?
La1 O1 O5 68(3) 1_555 1_555 ?
La1 O1 O5 62(3) 1_555 2_656 ?
La1 O1 O6 122(3) 1_555 2_656 ?
La1 O1 Na2 98(3) 2_656 1_555 ?
La1 O1 Ni1 94(4) 2_656 2_656 ?
La1 O1 W1 97(4) 2_656 1_555 ?
La1 O1 O2 127(5) 2_656 2_646 ?
La1 O1 O2 59(4) 2_656 2_656 ?
La1 O1 O3 127(5) 2_656 2_556 ?
La1 O1 O3 61(4) 2_656 2_656 ?
La1 O1 O5 65(3) 2_656 1_555 ?
La1 O1 O5 67(3) 2_656 2_656 ?
La1 O1 O6 121(3) 2_656 2_656 ?
Na2 O1 Na2 98(3) 1_555 2_656 ?
Na2 O1 Ni1 97(4) 1_555 2_656 ?
Na2 O1 W1 99(4) 1_555 1_555 ?
Na2 O1 O2 65(4) 1_555 2_646 ?
Na2 O1 O2 127(5) 1_555 2_656 ?
Na2 O1 O3 59(4) 1_555 2_556 ?
Na2 O1 O3 123(5) 1_555 2_656 ?
Na2 O1 O5 68(3) 1_555 1_555 ?
Na2 O1 O5 62(3) 1_555 2_656 ?
Na2 O1 O6 122(3) 1_555 2_656 ?
Na2 O1 Ni1 94(4) 2_656 2_656 ?
Na2 O1 W1 97(4) 2_656 1_555 ?
Na2 O1 O2 127(5) 2_656 2_646 ?
Na2 O1 O2 59(4) 2_656 2_656 ?
Na2 O1 O3 127(5) 2_656 2_556 ?
Na2 O1 O3 61(4) 2_656 2_656 ?
Na2 O1 O5 65(3) 2_656 1_555 ?
Na2 O1 O5 67(3) 2_656 2_656 ?
Na2 O1 O6 121(3) 2_656 2_656 ?
Ni1 O1 W1 159(4) 2_656 1_555 ?
Ni1 O1 O2 136(6) 2_656 2_646 ?
Ni1 O1 O2 46(5) 2_656 2_656 ?
Ni1 O1 O3 49(5) 2_656 2_556 ?
Ni1 O1 O3 134(6) 2_656 2_656 ?
Ni1 O1 O5 151(4) 2_656 1_555 ?
Ni1 O1 O5 50(4) 2_656 2_656 ?
W1 O1 O2 129(6) 1_555 2_656 ?
W1 O1 O3 132(6) 1_555 2_556 ?
W1 O1 O5 50(4) 1_555 1_555 ?
W1 O1 O5 151(4) 1_555 2_656 ?
W1 O1 O6 115(5) 1_555 2_656 ?
O2 O1 O2 168(7) 2_646 2_656 ?
O2 O1 O3 89(6) 2_646 2_556 ?
O2 O1 O3 86(5) 2_646 2_656 ?
O2 O1 O5 61(4) 2_646 1_555 ?
O2 O1 O5 127(5) 2_646 2_656 ?
O2 O1 O6 110(5) 2_646 2_656 ?
O2 O1 O3 94(6) 2_656 2_556 ?
O2 O1 O3 90(6) 2_656 2_656 ?
O2 O1 O5 124(5) 2_656 1_555 ?
O2 O1 O5 65(4) 2_656 2_656 ?
O2 O1 O6 62(4) 2_656 2_656 ?
O3 O1 O3 172(7) 2_556 2_656 ?
O3 O1 O5 127(6) 2_556 1_555 ?
O3 O1 O5 60(4) 2_556 2_656 ?
O3 O1 O6 63(4) 2_556 2_656 ?
O3 O1 O5 55(4) 2_656 1_555 ?
O3 O1 O5 128(5) 2_656 2_656 ?
O3 O1 O6 113(5) 2_656 2_656 ?
O5 O1 O5 101(4) 1_555 2_656 ?
O5 O1 O6 165(4) 1_555 2_656 ?
O5 O1 O6 94(3) 2_656 2_656 ?
Na1 O2 Na1 89(3) 1_555 2_655 ?
Na1 O2 La2 89(3) 1_555 2_655 ?
Na1 O2 La1 95(4) 1_555 1_555 ?
Na1 O2 La1 175(4) 1_555 2_656 ?
Na1 O2 Na2 95(4) 1_555 1_555 ?
Na1 O2 Na2 175(4) 1_555 2_656 ?
Na1 O2 Ni1 91(4) 1_555 1_555 ?
Na1 O2 W1 89(4) 1_555 2_656 ?
Na1 O2 O1 68(5) 1_555 2_646 ?
Na1 O2 O1 124(5) 1_555 2_656 ?
Na1 O2 O4 47(4) 1_555 2_556 ?
Na1 O2 O5 123(4) 1_555 1_555 ?
Na1 O2 O5 119(4) 1_555 2_656 ?
Na1 O2 O6 56(4) 1_555 1_555 ?
Na1 O2 O6 56(3) 1_555 2_655 ?
Na1 O2 La2 89(3) 2_655 1_555 ?
Na1 O2 La1 175(4) 2_655 1_555 ?
Na1 O2 La1 86(3) 2_655 2_656 ?
Na1 O2 Na2 175(4) 2_655 1_555 ?
Na1 O2 Na2 86(3) 2_655 2_656 ?
Na1 O2 Ni1 88(4) 2_655 1_555 ?
Na1 O2 W1 85(4) 2_655 2_656 ?
Na1 O2 O1 125(6) 2_655 2_646 ?
Na1 O2 O1 62(4) 2_655 2_656 ?
Na1 O2 O4 115(4) 2_655 2_556 ?
Na1 O2 O5 116(4) 2_655 1_555 ?
Na1 O2 O5 118(4) 2_655 2_656 ?
Na1 O2 O6 65(3) 2_655 1_555 ?
Na1 O2 O6 57(4) 2_655 2_655 ?
La2 O2 La2 89(3) 1_555 2_655 ?
La2 O2 La1 95(4) 1_555 1_555 ?
La2 O2 La1 175(4) 1_555 2_656 ?
La2 O2 Na2 95(4) 1_555 1_555 ?
La2 O2 Na2 175(4) 1_555 2_656 ?
La2 O2 Ni1 91(4) 1_555 1_555 ?
La2 O2 W1 89(4) 1_555 2_656 ?
La2 O2 O1 68(5) 1_555 2_646 ?
La2 O2 O1 124(5) 1_555 2_656 ?
La2 O2 O4 47(4) 1_555 2_556 ?
La2 O2 O5 123(4) 1_555 1_555 ?
La2 O2 O5 119(4) 1_555 2_656 ?
La2 O2 O6 56(4) 1_555 1_555 ?
La2 O2 O6 56(3) 1_555 2_655 ?
La2 O2 La1 175(4) 2_655 1_555 ?
La2 O2 La1 86(3) 2_655 2_656 ?
La2 O2 Na2 175(4) 2_655 1_555 ?
La2 O2 Na2 86(3) 2_655 2_656 ?
La2 O2 Ni1 88(4) 2_655 1_555 ?
La2 O2 W1 85(4) 2_655 2_656 ?
La2 O2 O1 125(6) 2_655 2_646 ?
La2 O2 O1 62(4) 2_655 2_656 ?
La2 O2 O4 115(4) 2_655 2_556 ?
La2 O2 O5 116(4) 2_655 1_555 ?
La2 O2 O5 118(4) 2_655 2_656 ?
La2 O2 O6 65(3) 2_655 1_555 ?
La2 O2 O6 57(4) 2_655 2_655 ?
La1 O2 La1 90(3) 1_555 2_656 ?
La1 O2 Na2 90(3) 1_555 2_656 ?
La1 O2 Ni1 95(4) 1_555 1_555 ?
La1 O2 W1 92(3) 1_555 2_656 ?
La1 O2 O1 60(4) 1_555 2_646 ?
La1 O2 O1 113(5) 1_555 2_656 ?
La1 O2 O4 66(3) 1_555 2_556 ?
La1 O2 O5 64(3) 1_555 1_555 ?
La1 O2 O5 57(3) 1_555 2_656 ?
La1 O2 O6 119(3) 1_555 1_555 ?
La1 O2 O6 123(3) 1_555 2_655 ?
La1 O2 Na2 90(3) 2_656 1_555 ?
La1 O2 Ni1 91(4) 2_656 1_555 ?
La1 O2 W1 89(3) 2_656 2_656 ?
La1 O2 O1 117(5) 2_656 2_646 ?
La1 O2 O1 52(4) 2_656 2_656 ?
La1 O2 O4 134(4) 2_656 2_556 ?
La1 O2 O5 61(3) 2_656 1_555 ?
La1 O2 O5 61(3) 2_656 2_656 ?
La1 O2 O6 123(3) 2_656 1_555 ?
La1 O2 O6 119(3) 2_656 2_655 ?
Na2 O2 Na2 90(3) 1_555 2_656 ?
Na2 O2 Ni1 95(4) 1_555 1_555 ?
Na2 O2 W1 92(3) 1_555 2_656 ?
Na2 O2 O1 60(4) 1_555 2_646 ?
Na2 O2 O1 113(5) 1_555 2_656 ?
Na2 O2 O4 66(3) 1_555 2_556 ?
Na2 O2 O5 64(3) 1_555 1_555 ?
Na2 O2 O5 57(3) 1_555 2_656 ?
Na2 O2 O6 119(3) 1_555 1_555 ?
Na2 O2 O6 123(3) 1_555 2_655 ?
Na2 O2 Ni1 91(4) 2_656 1_555 ?
Na2 O2 W1 89(3) 2_656 2_656 ?
Na2 O2 O1 117(5) 2_656 2_646 ?
Na2 O2 O1 52(4) 2_656 2_656 ?
Na2 O2 O4 134(4) 2_656 2_556 ?
Na2 O2 O5 61(3) 2_656 1_555 ?
Na2 O2 O5 61(3) 2_656 2_656 ?
Na2 O2 O6 123(3) 2_656 1_555 ?
Na2 O2 O6 119(3) 2_656 2_655 ?
Ni1 O2 W1 173(4) 1_555 2_656 ?
Ni1 O2 O1 46(5) 1_555 2_646 ?
Ni1 O2 O1 130(7) 1_555 2_656 ?
Ni1 O2 O4 128(5) 1_555 2_556 ?
Ni1 O2 O5 45(4) 1_555 1_555 ?
Ni1 O2 O5 138(4) 1_555 2_656 ?
Ni1 O2 O6 128(5) 1_555 2_655 ?
W1 O2 O1 140(7) 2_656 2_646 ?
W1 O2 O1 45(5) 2_656 2_656 ?
W1 O2 O4 56(4) 2_656 2_556 ?
W1 O2 O5 139(4) 2_656 1_555 ?
W1 O2 O5 47(3) 2_656 2_656 ?
W1 O2 O6 132(5) 2_656 1_555 ?
W1 O2 O6 46(4) 2_656 2_655 ?
O1 O2 O1 168(8) 2_646 2_656 ?
O1 O2 O4 85(5) 2_646 2_556 ?
O1 O2 O5 56(4) 2_646 1_555 ?
O1 O2 O5 117(5) 2_646 2_656 ?
O1 O2 O6 60(4) 2_646 1_555 ?
O1 O2 O6 124(6) 2_646 2_655 ?
O1 O2 O4 101(6) 2_656 2_556 ?
O1 O2 O5 112(5) 2_656 1_555 ?
O1 O2 O5 56(4) 2_656 2_656 ?
O1 O2 O6 127(6) 2_656 1_555 ?
O1 O2 O6 68(4) 2_656 2_655 ?
O4 O2 O5 127(5) 2_556 1_555 ?
O4 O2 O5 73(4) 2_556 2_656 ?
O4 O2 O6 103(5) 2_556 1_555 ?
O4 O2 O6 59(4) 2_556 2_655 ?
O5 O2 O5 93(3) 1_555 2_656 ?
O5 O2 O6 88(3) 1_555 1_555 ?
O5 O2 O6 172(4) 1_555 2_655 ?
O5 O2 O6 175(4) 2_656 1_555 ?
O5 O2 O6 94(3) 2_656 2_655 ?
O6 O2 O6 86(4) 1_555 2_655 ?
Na1 O3 Na1 86(3) 1_555 2_545 ?
Na1 O3 La2 86(3) 1_555 2_545 ?
Na1 O3 La1 85(3) 1_555 1_555 ?
Na1 O3 La1 177(4) 1_555 2_546 ?
Na1 O3 Na2 85(3) 1_555 1_555 ?
Na1 O3 Na2 177(4) 1_555 2_546 ?
Na1 O3 Ni1 84(4) 1_555 1_455 ?
Na1 O3 W1 82(4) 1_555 2_646 ?
Na1 O3 O1 121(5) 1_555 2_546 ?
Na1 O3 O1 62(4) 1_555 2_646 ?
Na1 O3 O5 116(4) 1_555 1_455 ?
Na1 O3 O5 120(4) 1_555 2_646 ?
Na1 O3 O6 61(3) 1_555 1_455 ?
Na1 O3 La2 86(3) 2_545 1_555 ?
Na1 O3 La1 171(4) 2_545 1_555 ?
Na1 O3 La1 95(4) 2_545 2_546 ?
Na1 O3 Na2 171(4) 2_545 1_555 ?
Na1 O3 Na2 95(4) 2_545 2_546 ?
Na1 O3 Ni1 88(4) 2_545 1_455 ?
Na1 O3 W1 88(4) 2_545 2_646 ?
Na1 O3 O1 66(4) 2_545 2_546 ?
Na1 O3 O1 122(5) 2_545 2_646 ?
Na1 O3 O4 109(4) 2_545 2_556 ?
Na1 O3 O5 125(4) 2_545 1_455 ?
Na1 O3 O5 123(4) 2_545 2_646 ?
Na1 O3 O6 53(3) 2_545 1_455 ?
La2 O3 La2 86(3) 1_555 2_545 ?
La2 O3 La1 85(3) 1_555 1_555 ?
La2 O3 La1 177(4) 1_555 2_546 ?
La2 O3 Na2 85(3) 1_555 1_555 ?
La2 O3 Na2 177(4) 1_555 2_546 ?
La2 O3 Ni1 84(4) 1_555 1_455 ?
La2 O3 W1 82(4) 1_555 2_646 ?
La2 O3 O1 121(5) 1_555 2_546 ?
La2 O3 O1 62(4) 1_555 2_646 ?
La2 O3 O5 116(4) 1_555 1_455 ?
La2 O3 O5 120(4) 1_555 2_646 ?
La2 O3 O6 61(3) 1_555 1_455 ?
La2 O3 La1 171(4) 2_545 1_555 ?
La2 O3 La1 95(4) 2_545 2_546 ?
La2 O3 Na2 171(4) 2_545 1_555 ?
La2 O3 Na2 95(4) 2_545 2_546 ?
La2 O3 Ni1 88(4) 2_545 1_455 ?
La2 O3 W1 88(4) 2_545 2_646 ?
La2 O3 O1 66(4) 2_545 2_546 ?
La2 O3 O1 122(5) 2_545 2_646 ?
La2 O3 O4 109(4) 2_545 2_556 ?
La2 O3 O5 125(4) 2_545 1_455 ?
La2 O3 O5 123(4) 2_545 2_646 ?
La2 O3 O6 53(3) 2_545 1_455 ?
La1 O3 La1 93(3) 1_555 2_546 ?
La1 O3 Na2 93(3) 1_555 2_546 ?
La1 O3 Ni1 89(3) 1_555 1_455 ?
La1 O3 W1 93(3) 1_555 2_646 ?
La1 O3 O1 117(5) 1_555 2_546 ?
La1 O3 O1 55(4) 1_555 2_646 ?
La1 O3 O4 63(3) 1_555 2_556 ?
La1 O3 O5 57(3) 1_555 1_455 ?
La1 O3 O5 64(3) 1_555 2_646 ?
La1 O3 O6 120(3) 1_555 1_455 ?
La1 O3 Na2 93(3) 2_546 1_555 ?
La1 O3 Ni1 94(3) 2_546 1_455 ?
La1 O3 W1 100(3) 2_546 2_646 ?
La1 O3 O1 58(4) 2_546 2_546 ?
La1 O3 O1 119(5) 2_546 2_646 ?
La1 O3 O4 134(4) 2_546 2_556 ?
La1 O3 O5 61(3) 2_546 1_455 ?
La1 O3 O5 61(3) 2_546 2_646 ?
La1 O3 O6 118(3) 2_546 1_455 ?
Na2 O3 Na2 93(3) 1_555 2_546 ?
Na2 O3 Ni1 89(3) 1_555 1_455 ?
Na2 O3 W1 93(3) 1_555 2_646 ?
Na2 O3 O1 117(5) 1_555 2_546 ?
Na2 O3 O1 55(4) 1_555 2_646 ?
Na2 O3 O4 63(3) 1_555 2_556 ?
Na2 O3 O5 57(3) 1_555 1_455 ?
Na2 O3 O5 64(3) 1_555 2_646 ?
Na2 O3 O6 120(3) 1_555 1_455 ?
Na2 O3 Ni1 94(3) 2_546 1_455 ?
Na2 O3 W1 100(3) 2_546 2_646 ?
Na2 O3 O1 58(4) 2_546 2_546 ?
Na2 O3 O1 119(5) 2_546 2_646 ?
Na2 O3 O4 134(4) 2_546 2_556 ?
Na2 O3 O5 61(3) 2_546 1_455 ?
Na2 O3 O5 61(3) 2_546 2_646 ?
Na2 O3 O6 118(3) 2_546 1_455 ?
Ni1 O3 W1 166(4) 1_455 2_646 ?
Ni1 O3 O1 47(5) 1_455 2_546 ?
Ni1 O3 O1 129(6) 1_455 2_646 ?
Ni1 O3 O4 51(4) 1_455 2_556 ?
Ni1 O3 O5 49(3) 1_455 1_455 ?
Ni1 O3 O5 140(4) 1_455 2_646 ?
W1 O3 O1 141(6) 2_646 2_546 ?
W1 O3 O4 119(4) 2_646 2_556 ?
W1 O3 O5 142(4) 2_646 1_455 ?
W1 O3 O5 52(3) 2_646 2_646 ?
W1 O3 O6 126(5) 2_646 1_455 ?
O1 O3 O1 172(7) 2_546 2_646 ?
O1 O3 O4 97(5) 2_546 2_556 ?
O1 O3 O5 60(4) 2_546 1_455 ?
O1 O3 O5 119(6) 2_546 2_646 ?
O1 O3 O6 60(4) 2_546 1_455 ?
O1 O3 O4 80(5) 2_646 2_556 ?
O1 O3 O5 113(5) 2_646 1_455 ?
O1 O3 O5 58(4) 2_646 2_646 ?
O1 O3 O6 123(6) 2_646 1_455 ?
O4 O3 O5 73(3) 2_556 1_455 ?
O4 O3 O5 125(3) 2_556 2_646 ?
O4 O3 O6 59(4) 2_556 1_455 ?
O5 O3 O5 91(3) 1_455 2_646 ?
O5 O3 O6 92(3) 1_455 1_455 ?
O5 O3 O6 176(4) 2_646 1_455 ?
Na1 O4 Na1 103(3) 1_556 2_546 ?
Na1 O4 La2 103(3) 1_556 2_546 ?
Na1 O4 La1 149(3) 1_556 2_546 ?
Na1 O4 Na2 149(3) 1_556 2_546 ?
Na1 O4 Ni1 85(3) 1_556 2_646 ?
Na1 O4 W1 81(3) 1_556 1_455 ?
Na1 O4 O2 125(5) 1_556 2_546 ?
Na1 O4 O3 130(5) 1_556 2_546 ?
Na1 O4 O6 66(3) 1_556 1_456 ?
Na1 O4 O6 66(3) 1_556 2_646 ?
Na1 O4 La2 103(3) 2_546 1_556 ?
Na1 O4 La1 107(4) 2_546 2_546 ?
Na1 O4 Na2 107(4) 2_546 2_546 ?
Na1 O4 Ni1 113(4) 2_546 2_646 ?
Na1 O4 W1 104(3) 2_546 1_455 ?
Na1 O4 O2 72(5) 2_546 2_546 ?
Na1 O4 O3 80(5) 2_546 2_546 ?
Na1 O4 O6 65(3) 2_546 1_456 ?
Na1 O4 O6 77(4) 2_546 2_646 ?
La2 O4 La2 103(3) 1_556 2_546 ?
La2 O4 La1 149(3) 1_556 2_546 ?
La2 O4 Na2 149(3) 1_556 2_546 ?
La2 O4 Ni1 85(3) 1_556 2_646 ?
La2 O4 W1 81(3) 1_556 1_455 ?
La2 O4 O2 125(5) 1_556 2_546 ?
La2 O4 O3 130(5) 1_556 2_546 ?
La2 O4 O6 66(3) 1_556 1_456 ?
La2 O4 O6 66(3) 1_556 2_646 ?
La2 O4 La1 107(4) 2_546 2_546 ?
La2 O4 Na2 107(4) 2_546 2_546 ?
La2 O4 Ni1 113(4) 2_546 2_646 ?
La2 O4 W1 104(3) 2_546 1_455 ?
La2 O4 O2 72(5) 2_546 2_546 ?
La2 O4 O3 80(5) 2_546 2_546 ?
La2 O4 O6 65(3) 2_546 1_456 ?
La2 O4 O6 77(4) 2_546 2_646 ?
La1 O4 Ni1 89(2) 2_546 2_646 ?
La1 O4 W1 85.1(16) 2_546 1_455 ?
La1 O4 O2 60(3) 2_546 2_546 ?
La1 O4 O3 64(3) 2_546 2_546 ?
La1 O4 O6 122(2) 2_546 1_456 ?
La1 O4 O6 128(3) 2_546 2_646 ?
Na2 O4 Ni1 89(2) 2_546 2_646 ?
Na2 O4 W1 85.1(16) 2_546 1_455 ?
Na2 O4 O2 60(3) 2_546 2_546 ?
Na2 O4 O3 64(3) 2_546 2_546 ?
Na2 O4 O6 122(2) 2_546 1_456 ?
Na2 O4 O6 128(3) 2_546 2_646 ?
Ni1 O4 W1 142(3) 2_646 1_455 ?
Ni1 O4 O2 148(6) 2_646 2_546 ?
Ni1 O4 O3 50(4) 2_646 2_546 ?
Ni1 O4 O6 149(5) 2_646 1_456 ?
Ni1 O4 O6 46(3) 2_646 2_646 ?
W1 O4 O2 50(4) 1_455 2_546 ?
W1 O4 O3 148(5) 1_455 2_546 ?
W1 O4 O6 48(2) 1_455 1_456 ?
W1 O4 O6 146(4) 1_455 2_646 ?
O2 O4 O3 104(6) 2_546 2_546 ?
O2 O4 O6 63(4) 2_546 1_456 ?
O2 O4 O6 149(6) 2_546 2_646 ?
O3 O4 O6 145(5) 2_546 1_456 ?
O3 O4 O6 66(4) 2_546 2_646 ?
O6 O4 O6 108(5) 1_456 2_646 ?
La1 O5 La1 175(2) 1_555 1_655 ?
La1 O5 La1 89.5(14) 1_555 2_646 ?
La1 O5 La1 84.7(14) 1_555 2_656 ?
La1 O5 Na2 175(2) 1_555 1_655 ?
La1 O5 Na2 89.5(14) 1_555 2_646 ?
La1 O5 Na2 84.7(14) 1_555 2_656 ?
La1 O5 Ni1 85.8(16) 1_555 1_555 ?
La1 O5 W1 86.1(14) 1_555 1_555 ?
La1 O5 O1 53(3) 1_555 1_555 ?
La1 O5 O1 57(3) 1_555 2_646 ?
La1 O5 O2 55(3) 1_555 1_555 ?
La1 O5 O2 60(3) 1_555 2_646 ?
La1 O5 O3 118(4) 1_555 1_655 ?
La1 O5 O3 119(4) 1_555 2_656 ?
La1 O5 La1 95.8(15) 1_655 2_646 ?
La1 O5 La1 90.0(15) 1_655 2_656 ?
La1 O5 Na2 175(2) 1_655 1_555 ?
La1 O5 Na2 95.8(15) 1_655 2_646 ?
La1 O5 Na2 90.0(15) 1_655 2_656 ?
La1 O5 Ni1 94.0(17) 1_655 1_555 ?
La1 O5 W1 94.0(15) 1_655 1_555 ?
La1 O5 O1 124(4) 1_655 1_555 ?
La1 O5 O1 126(5) 1_655 2_646 ?
La1 O5 O2 122(4) 1_655 1_555 ?
La1 O5 O2 123(4) 1_655 2_646 ?
La1 O5 O3 65(3) 1_655 1_655 ?
La1 O5 O3 58(3) 1_655 2_656 ?
La1 O5 La1 174.3(4) 2_646 2_656 ?
La1 O5 Na2 89.5(14) 2_646 1_555 ?
La1 O5 Na2 95.8(15) 2_646 1_655 ?
La1 O5 Na2 174.3(4) 2_646 2_656 ?
La1 O5 Ni1 90.5(4) 2_646 1_555 ?
La1 O5 W1 90.6(3) 2_646 1_555 ?
La1 O5 O1 119(4) 2_646 1_555 ?
La1 O5 O1 57(3) 2_646 2_646 ?
La1 O5 O2 116(4) 2_646 1_555 ?
La1 O5 O2 58(3) 2_646 2_646 ?
La1 O5 O3 58(3) 2_646 1_655 ?
La1 O5 O3 122(4) 2_646 2_656 ?
La1 O5 Na2 84.7(14) 2_656 1_555 ?
La1 O5 Na2 90.0(15) 2_656 1_655 ?
La1 O5 Na2 174.3(4) 2_656 2_646 ?
La1 O5 Ni1 88.9(4) 2_656 1_555 ?
La1 O5 W1 89.1(3) 2_656 1_555 ?
La1 O5 O1 57(3) 2_656 1_555 ?
La1 O5 O1 119(4) 2_656 2_646 ?
La1 O5 O2 60(3) 2_656 1_555 ?
La1 O5 O2 119(4) 2_656 2_646 ?
La1 O5 O3 125(4) 2_656 1_655 ?
La1 O5 O3 62(3) 2_656 2_656 ?
Na2 O5 Na2 175(2) 1_555 1_655 ?
Na2 O5 Na2 89.5(14) 1_555 2_646 ?
Na2 O5 Na2 84.7(14) 1_555 2_656 ?
Na2 O5 Ni1 85.8(16) 1_555 1_555 ?
Na2 O5 W1 86.1(14) 1_555 1_555 ?
Na2 O5 O1 53(3) 1_555 1_555 ?
Na2 O5 O1 57(3) 1_555 2_646 ?
Na2 O5 O2 55(3) 1_555 1_555 ?
Na2 O5 O2 60(3) 1_555 2_646 ?
Na2 O5 O3 118(4) 1_555 1_655 ?
Na2 O5 O3 119(4) 1_555 2_656 ?
Na2 O5 Na2 95.8(15) 1_655 2_646 ?
Na2 O5 Na2 90.0(15) 1_655 2_656 ?
Na2 O5 Ni1 94.0(17) 1_655 1_555 ?
Na2 O5 W1 94.0(15) 1_655 1_555 ?
Na2 O5 O1 124(4) 1_655 1_555 ?
Na2 O5 O1 126(5) 1_655 2_646 ?
Na2 O5 O2 122(4) 1_655 1_555 ?
Na2 O5 O2 123(4) 1_655 2_646 ?
Na2 O5 O3 65(3) 1_655 1_655 ?
Na2 O5 O3 58(3) 1_655 2_656 ?
Na2 O5 Na2 174.3(4) 2_646 2_656 ?
Na2 O5 Ni1 90.5(4) 2_646 1_555 ?
Na2 O5 W1 90.6(3) 2_646 1_555 ?
Na2 O5 O1 119(4) 2_646 1_555 ?
Na2 O5 O1 57(3) 2_646 2_646 ?
Na2 O5 O2 116(4) 2_646 1_555 ?
Na2 O5 O2 58(3) 2_646 2_646 ?
Na2 O5 O3 58(3) 2_646 1_655 ?
Na2 O5 O3 122(4) 2_646 2_656 ?
Na2 O5 Ni1 88.9(4) 2_656 1_555 ?
Na2 O5 W1 89.1(3) 2_656 1_555 ?
Na2 O5 O1 57(3) 2_656 1_555 ?
Na2 O5 O1 119(4) 2_656 2_646 ?
Na2 O5 O2 60(3) 2_656 1_555 ?
Na2 O5 O2 119(4) 2_656 2_646 ?
Na2 O5 O3 125(4) 2_656 1_655 ?
Na2 O5 O3 62(3) 2_656 2_656 ?
Ni1 O5 W1 171.8(5) 1_555 1_555 ?
Ni1 O5 O1 125(4) 1_555 1_555 ?
Ni1 O5 O1 47(3) 1_555 2_646 ?
Ni1 O5 O2 131(4) 1_555 2_646 ?
Ni1 O5 O3 49(3) 1_555 1_655 ?
Ni1 O5 O3 137(4) 1_555 2_656 ?
W1 O5 O1 48(3) 1_555 1_555 ?
W1 O5 O1 128(4) 1_555 2_646 ?
W1 O5 O2 130(4) 1_555 1_555 ?
W1 O5 O3 138(4) 1_555 1_655 ?
W1 O5 O3 48(3) 1_555 2_656 ?
O1 O5 O1 110(5) 1_555 2_646 ?
O1 O5 O2 82(4) 1_555 1_555 ?
O1 O5 O2 62(4) 1_555 2_646 ?
O1 O5 O3 171(6) 1_555 1_655 ?
O1 O5 O3 66(4) 1_555 2_656 ?
O1 O5 O2 59(4) 2_646 1_555 ?
O1 O5 O2 84(4) 2_646 2_646 ?
O1 O5 O3 61(4) 2_646 1_655 ?
O1 O5 O3 175(6) 2_646 2_656 ?
O2 O5 O2 115(5) 1_555 2_646 ?
O2 O5 O3 91(5) 1_555 1_655 ?
O2 O5 O3 122(5) 1_555 2_656 ?
O2 O5 O3 116(5) 2_646 1_655 ?
O2 O5 O3 92(5) 2_646 2_656 ?
O3 O5 O3 123(5) 1_655 2_656 ?
Na1 O6 Na1 169(4) 1_555 1_655 ?
Na1 O6 Na1 100(3) 1_555 2_645 ?
Na1 O6 La2 169(4) 1_555 1_655 ?
Na1 O6 La2 100(3) 1_555 2_645 ?
Na1 O6 Ni1 95(3) 1_555 1_555 ?
Na1 O6 W1 93(3) 1_555 1_554 ?
Na1 O6 O1 68(4) 1_555 2_646 ?
Na1 O6 O2 60(4) 1_555 1_555 ?
Na1 O6 O2 66(4) 1_555 2_645 ?
Na1 O6 O3 125(5) 1_555 1_655 ?
Na1 O6 O4 123(4) 1_555 1_654 ?
Na1 O6 O4 131(4) 1_555 2_656 ?
Na1 O6 Na1 92(3) 1_655 2_645 ?
Na1 O6 La2 169(4) 1_655 1_555 ?
Na1 O6 La2 92(3) 1_655 2_645 ?
Na1 O6 Ni1 86(3) 1_655 1_555 ?
Na1 O6 W1 83(3) 1_655 1_554 ?
Na1 O6 O1 118(5) 1_655 2_646 ?
Na1 O6 O2 114(5) 1_655 1_555 ?
Na1 O6 O2 118(5) 1_655 2_645 ?
Na1 O6 O3 62(3) 1_655 1_655 ?
Na1 O6 O4 63(3) 1_655 1_654 ?
Na1 O6 La2 100(3) 2_645 1_555 ?
Na1 O6 La2 92(3) 2_645 1_655 ?
Na1 O6 Ni1 98(3) 2_645 1_555 ?
Na1 O6 W1 97(3) 2_645 1_554 ?
Na1 O6 O1 68(4) 2_645 2_646 ?
Na1 O6 O2 126(5) 2_645 1_555 ?
Na1 O6 O2 64(4) 2_645 2_645 ?
Na1 O6 O3 62(4) 2_645 1_655 ?
Na1 O6 O4 49(3) 2_645 1_654 ?
Na1 O6 O4 115(3) 2_645 2_656 ?
La2 O6 La2 169(4) 1_555 1_655 ?
La2 O6 La2 100(3) 1_555 2_645 ?
La2 O6 Ni1 95(3) 1_555 1_555 ?
La2 O6 W1 93(3) 1_555 1_554 ?
La2 O6 O1 68(4) 1_555 2_646 ?
La2 O6 O2 60(4) 1_555 1_555 ?
La2 O6 O2 66(4) 1_555 2_645 ?
La2 O6 O3 125(5) 1_555 1_655 ?
La2 O6 O4 123(4) 1_555 1_654 ?
La2 O6 O4 131(4) 1_555 2_656 ?
La2 O6 La2 92(3) 1_655 2_645 ?
La2 O6 Ni1 86(3) 1_655 1_555 ?
La2 O6 W1 83(3) 1_655 1_554 ?
La2 O6 O1 118(5) 1_655 2_646 ?
La2 O6 O2 114(5) 1_655 1_555 ?
La2 O6 O2 118(5) 1_655 2_645 ?
La2 O6 O3 62(3) 1_655 1_655 ?
La2 O6 O4 63(3) 1_655 1_654 ?
La2 O6 Ni1 98(3) 2_645 1_555 ?
La2 O6 W1 97(3) 2_645 1_554 ?
La2 O6 O1 68(4) 2_645 2_646 ?
La2 O6 O2 126(5) 2_645 1_555 ?
La2 O6 O2 64(4) 2_645 2_645 ?
La2 O6 O3 62(4) 2_645 1_655 ?
La2 O6 O4 49(3) 2_645 1_654 ?
La2 O6 O4 115(3) 2_645 2_656 ?
Ni1 O6 W1 161.6(12) 1_555 1_554 ?
Ni1 O6 O2 149(5) 1_555 2_645 ?
Ni1 O6 O3 45(3) 1_555 1_655 ?
Ni1 O6 O4 130(2) 1_555 1_654 ?
Ni1 O6 O4 49(3) 1_555 2_656 ?
W1 O6 O1 153(4) 1_554 2_646 ?
W1 O6 O2 131(4) 1_554 1_555 ?
W1 O6 O2 49(3) 1_554 2_645 ?
W1 O6 O3 137(4) 1_554 1_655 ?
W1 O6 O4 56(2) 1_554 1_654 ?
W1 O6 O4 115(2) 1_554 2_656 ?
O1 O6 O2 58(4) 2_646 1_555 ?
O1 O6 O2 104(4) 2_646 2_645 ?
O1 O6 O3 57(4) 2_646 1_655 ?
O1 O6 O4 116(4) 2_646 1_654 ?
O1 O6 O4 92(5) 2_646 2_656 ?
O2 O6 O2 126(5) 1_555 2_645 ?
O2 O6 O3 88(5) 1_555 1_655 ?
O2 O6 O4 173(5) 1_555 1_654 ?
O2 O6 O4 72(4) 1_555 2_656 ?
O2 O6 O3 126(5) 2_645 1_655 ?
O2 O6 O4 58(4) 2_645 1_654 ?
O2 O6 O4 161(5) 2_645 2_656 ?
O3 O6 O4 85(3) 1_655 1_654 ?
O3 O6 O4 55(3) 1_655 2_656 ?
O4 O6 O4 105(3) 1_654 2_656 ?

loop_
_geom_bond_atom_site_label_1
_geom_bond_atom_site_label_2
_geom_bond_distance
_geom_bond_site_symmetry_2
_geom_bond_publ_flag
Na1 Ni1 3.39(6) 1_455 ?
Na1 Ni1 3.34(6) 1_555 ?
Na1 Ni1 3.36(5) 2_645 ?
Na1 Ni1 3.35(5) 2_655 ?
Na1 W1 3.32(5) 1_454 ?
Na1 W1 3.30(5) 1_554 ?
Na1 W1 3.33(5) 2_646 ?
Na1 W1 3.31(5) 2_656 ?
Na1 O1 2.94(10) 1_554 ?
Na1 O1 3.00(10) 2_646 ?
Na1 O2 2.70(11) 1_555 ?
Na1 O2 2.83(11) 2_645 ?
Na1 O3 2.97(10) 1_555 ?
Na1 O3 2.76(10) 2_555 ?
Na1 O4 2.89(7) 1_554 ?
Na1 O4 2.06(7) 2_556 ?
Na1 O6 2.95(10) 1_455 ?
Na1 O6 2.60(10) 1_555 ?
Na1 O6 3.03(7) 2_645 ?
Na1 O6 2.49(7) 2_655 ?
La2 Ni1 3.39(6) 1_455 ?
La2 Ni1 3.34(6) 1_555 ?
La2 Ni1 3.36(5) 2_645 ?
La2 Ni1 3.35(5) 2_655 ?
La2 W1 3.32(5) 1_454 ?
La2 W1 3.30(5) 1_554 ?
La2 W1 3.33(5) 2_646 ?
La2 W1 3.31(5) 2_656 ?
La2 O1 2.94(10) 1_554 ?
La2 O1 3.00(10) 2_646 ?
La2 O2 2.70(11) 1_555 ?
La2 O2 2.83(11) 2_645 ?
La2 O3 2.97(10) 1_555 ?
La2 O3 2.76(10) 2_555 ?
La2 O4 2.89(7) 1_554 ?
La2 O4 2.06(7) 2_556 ?
La2 O6 2.95(10) 1_455 ?
La2 O6 2.60(10) 1_555 ?
La2 O6 3.03(7) 2_645 ?
La2 O6 2.49(7) 2_655 ?
La1 Ni1 3.41(2) 1_455 ?
La1 Ni1 3.40(2) 1_555 ?
La1 Ni1 3.487(6) 2_646 ?
La1 Ni1 3.326(6) 2_656 ?
La1 W1 3.459(11) 1_455 ?
La1 W1 3.451(11) 1_555 ?
La1 W1 3.375(5) 2_656 ?
La1 O1 2.49(9) 1_555 ?
La1 O1 2.66(9) 2_646 ?
La1 O2 2.65(9) 1_555 ?
La1 O2 2.88(9) 2_646 ?
La1 O3 2.83(8) 1_555 ?
La1 O3 2.54(8) 2_556 ?
La1 O4 2.80(3) 2_556 ?
La1 O5 2.62(7) 1_455 ?
La1 O5 2.90(7) 1_555 ?
La1 O5 2.888(7) 2_646 ?
La1 O5 2.634(7) 2_656 ?
Na2 Ni1 3.41(2) 1_455 ?
Na2 Ni1 3.40(2) 1_555 ?
Na2 Ni1 3.487(6) 2_646 ?
Na2 Ni1 3.326(6) 2_656 ?
Na2 W1 3.459(11) 1_455 ?
Na2 W1 3.451(11) 1_555 ?
Na2 W1 3.375(5) 2_656 ?
Na2 O1 2.49(9) 1_555 ?
Na2 O1 2.66(9) 2_646 ?
Na2 O2 2.65(9) 1_555 ?
Na2 O2 2.88(9) 2_646 ?
Na2 O3 2.83(8) 1_555 ?
Na2 O3 2.54(8) 2_556 ?
Na2 O4 2.80(3) 2_556 ?
Na2 O5 2.62(7) 1_455 ?
Na2 O5 2.90(7) 1_555 ?
Na2 O5 2.888(7) 2_646 ?
Na2 O5 2.634(7) 2_656 ?
Ni1 Na1 3.34(6) 1_555 ?
Ni1 Na1 3.39(6) 1_655 ?
Ni1 Na1 3.35(5) 2_645 ?
Ni1 Na1 3.36(5) 2_655 ?
Ni1 La2 3.34(6) 1_555 ?
Ni1 La2 3.39(6) 1_655 ?
Ni1 La2 3.35(5) 2_645 ?
Ni1 La2 3.36(5) 2_655 ?
Ni1 La1 3.40(2) 1_555 ?
Ni1 La1 3.41(2) 1_655 ?
Ni1 La1 3.326(6) 2_646 ?
Ni1 La1 3.487(6) 2_656 ?
Ni1 Na2 3.40(2) 1_555 ?
Ni1 Na2 3.41(2) 1_655 ?
Ni1 Na2 3.326(6) 2_646 ?
Ni1 Na2 3.487(6) 2_656 ?
Ni1 O1 1.94(11) 2_646 ?
Ni1 O2 1.92(10) 1_555 ?
Ni1 O3 1.98(9) 1_655 ?
Ni1 O4 1.99(7) 2_656 ?
Ni1 O5 2.009(9) 1_555 ?
Ni1 O6 1.91(3) 1_555 ?
W1 Na1 3.30(5) 1_556 ?
W1 Na1 3.32(5) 1_656 ?
W1 Na1 3.31(5) 2_646 ?
W1 Na1 3.33(5) 2_656 ?
W1 La2 3.30(5) 1_556 ?
W1 La2 3.32(5) 1_656 ?
W1 La2 3.31(5) 2_646 ?
W1 La2 3.33(5) 2_656 ?
W1 La1 3.451(11) 1_555 ?
W1 La1 3.459(11) 1_655 ?
W1 La1 3.375(5) 2_646 ?
W1 Na2 3.451(11) 1_555 ?
W1 Na2 3.459(11) 1_655 ?
W1 Na2 3.375(5) 2_646 ?
W1 O1 2.02(10) 1_555 ?
W1 O2 1.98(10) 2_646 ?
W1 O3 1.96(9) 2_656 ?
W1 O4 2.14(5) 1_655 ?
W1 O5 2.081(5) 1_555 ?
W1 O6 1.90(3) 1_556 ?
O1 Na1 2.94(10) 1_556 ?
O1 Na1 3.00(10) 2_656 ?
O1 La2 2.94(10) 1_556 ?
O1 La2 3.00(10) 2_656 ?
O1 La1 2.49(9) 1_555 ?
O1 La1 2.66(9) 2_656 ?
O1 Na2 2.49(9) 1_555 ?
O1 Na2 2.66(9) 2_656 ?
O1 Ni1 1.94(11) 2_656 ?
O1 W1 2.02(10) 1_555 ?
O1 O2 2.86(14) 2_646 ?
O1 O2 2.69(14) 2_656 ?
O1 O3 2.63(14) 2_556 ?
O1 O3 2.90(14) 2_656 ?
O1 O4 3.50(12) 1_665 ?
O1 O5 2.69(10) 1_555 ?
O1 O5 2.61(10) 2_656 ?
O1 O6 3.07(10) 1_556 ?
O1 O6 2.74(9) 2_656 ?
O2 Na1 2.70(11) 1_555 ?
O2 Na1 2.83(11) 2_655 ?
O2 La2 2.70(11) 1_555 ?
O2 La2 2.83(11) 2_655 ?
O2 La1 2.65(9) 1_555 ?
O2 La1 2.88(9) 2_656 ?
O2 Na2 2.65(9) 1_555 ?
O2 Na2 2.88(9) 2_656 ?
O2 Ni1 1.92(10) 1_555 ?
O2 W1 1.98(10) 2_656 ?
O2 O1 2.69(14) 2_646 ?
O2 O1 2.86(14) 2_656 ?
O2 O4 2.48(12) 2_556 ?
O2 O4 3.17(12) 2_656 ?
O2 O5 2.83(9) 1_555 ?
O2 O5 2.83(9) 2_656 ?
O2 O6 2.79(10) 1_555 ?
O2 O6 2.60(10) 2_655 ?
O3 Na1 2.97(10) 1_555 ?
O3 Na1 2.76(10) 2_545 ?
O3 La2 2.97(10) 1_555 ?
O3 La2 2.76(10) 2_545 ?
O3 La1 2.83(8) 1_555 ?
O3 La1 2.54(8) 2_546 ?
O3 Na2 2.83(8) 1_555 ?
O3 Na2 2.54(8) 2_546 ?
O3 Ni1 1.98(9) 1_455 ?
O3 W1 1.96(9) 2_646 ?
O3 O1 2.63(14) 2_546 ?
O3 O1 2.90(14) 2_646 ?
O3 O4 3.17(10) 2_546 ?
O3 O4 2.53(10) 2_556 ?
O3 O5 2.62(9) 1_455 ?
O3 O5 2.61(9) 2_646 ?
O3 O6 2.80(10) 1_455 ?
O3 O6 3.08(10) 2_645 ?
O4 Na1 2.89(7) 1_556 ?
O4 Na1 2.06(7) 2_546 ?
O4 La2 2.89(7) 1_556 ?
O4 La2 2.06(7) 2_546 ?
O4 La1 2.80(3) 2_546 ?
O4 Na2 2.80(3) 2_546 ?
O4 Ni1 1.99(7) 2_646 ?
O4 W1 2.14(5) 1_455 ?
O4 O1 3.50(12) 1_445 ?
O4 O2 2.48(12) 2_546 ?
O4 O2 3.17(12) 2_646 ?
O4 O3 2.53(10) 2_546 ?
O4 O3 3.17(10) 2_556 ?
O4 O5 3.17(4) 1_455 ?
O4 O5 3.06(5) 2_646 ?
O4 O6 2.50(8) 1_456 ?
O4 O6 2.63(9) 2_646 ?
O5 La1 2.90(7) 1_555 ?
O5 La1 2.62(7) 1_655 ?
O5 La1 2.634(7) 2_646 ?
O5 La1 2.888(7) 2_656 ?
O5 Na2 2.90(7) 1_555 ?
O5 Na2 2.62(7) 1_655 ?
O5 Na2 2.634(7) 2_646 ?
O5 Na2 2.888(7) 2_656 ?
O5 Ni1 2.009(9) 1_555 ?
O5 W1 2.081(5) 1_555 ?
O5 O1 2.69(10) 1_555 ?
O5 O1 2.61(10) 2_646 ?
O5 O2 2.83(9) 1_555 ?
O5 O2 2.83(9) 2_646 ?
O5 O3 2.62(9) 1_655 ?
O5 O3 2.61(9) 2_656 ?
O5 O4 3.17(4) 1_655 ?
O5 O4 3.06(5) 2_656 ?
O6 Na1 2.60(10) 1_555 ?
O6 Na1 2.95(10) 1_655 ?
O6 Na1 2.49(7) 2_645 ?
O6 Na1 3.03(7) 2_655 ?
O6 La2 2.60(10) 1_555 ?
O6 La2 2.95(10) 1_655 ?
O6 La2 2.49(7) 2_645 ?
O6 La2 3.03(7) 2_655 ?
O6 Ni1 1.91(3) 1_555 ?
O6 W1 1.90(3) 1_554 ?
O6 O1 3.07(10) 1_554 ?
O6 O1 2.74(9) 2_646 ?
O6 O2 2.79(10) 1_555 ?
O6 O2 2.60(10) 2_645 ?
O6 O3 2.80(10) 1_655 ?
O6 O3 3.08(10) 2_655 ?
O6 O4 2.50(8) 1_654 ?
O6 O4 2.63(9) 2_656 ?
